data_2008144
loop_
_publ_author_name
'Satyen Saha'
'Anunay Samanta'

_publ_section_title
;
 4-Heptamethyleneimino-7-nitrobenzo-2-oxa-1,3-diazole
;
_journal_issue 2
_journal_name_full 'Acta Crystallographica Section C'
_journal_page_first 252
_journal_page_last 254
_journal_paper_doi 10.1107/S0108270198012128
_journal_volume 55
_journal_year 1999
_chemical_formula_moiety 'C13 H16 N4 O3'
_chemical_formula_sum 'C13 H16 N4 O3'
_chemical_formula_weight 276.30
_chemical_name_common 4-Heptamethyleneimino-7-nitrobenzo-2-oxa-1,3-diazole
_chemical_name_systematic
;
4-Heptamethyleneimino-7-nitrobenzo-2-oxa-1,3-diazole
;
_space_group_IT_number 2
_symmetry_cell_setting triclinic
_symmetry_space_group_name_Hall '-P 1'
_symmetry_space_group_name_H-M 'P -1'
_cell_angle_alpha 93.677(9)
_cell_angle_beta 98.114(16)
_cell_angle_gamma 90.359(14)
_cell_formula_units_Z 4
_cell_length_a 6.685(2)
_cell_length_b 13.2357(11)
_cell_length_c 14.8763(19)
_cell_measurement_reflns_used 25
_cell_measurement_temperature 293(2)
_cell_measurement_theta_max 24.97
_cell_measurement_theta_min 1.54
_cell_volume 1300.2(4)
_computing_cell_refinement 'CAD-4 Software'
_computing_data_collection 'CAD-4 Software (Enraf-Nonius, 1989)'
_computing_data_reduction 'Xtal3.5 (Hall et al., 199?)'
_computing_molecular_graphics 'ORTEX (McArdle, 1995)'
_computing_publication_material SHELXL97
_computing_structure_refinement 'SHELXL97 (Sheldrick, 1997)'
_computing_structure_solution 'SHELXS97 (Sheldrick, 1990)'
_diffrn_ambient_temperature 293(2)
_diffrn_measured_fraction_theta_full 0.999
_diffrn_measured_fraction_theta_max 0.999
_diffrn_measurement_device_type 'Enraf-Nonius CAD-4'
_diffrn_measurement_method \w
_diffrn_radiation_monochromator graphite
_diffrn_radiation_source 'fine-focus sealed tube'
_diffrn_radiation_type MoK\a
_diffrn_radiation_wavelength 0.71073
_diffrn_reflns_av_R_equivalents 0.000
_diffrn_reflns_av_sigmaI/netI 0.0320
_diffrn_reflns_limit_h_max 7
_diffrn_reflns_limit_h_min 0
_diffrn_reflns_limit_k_max 15
_diffrn_reflns_limit_k_min -15
_diffrn_reflns_limit_l_max 17
_diffrn_reflns_limit_l_min -17
_diffrn_reflns_number 4562
_diffrn_reflns_theta_full 24.97
_diffrn_reflns_theta_max 24.97
_diffrn_reflns_theta_min 1.54
_diffrn_standards_decay_% none
_diffrn_standards_interval_time 90
_diffrn_standards_number 3
_exptl_absorpt_coefficient_mu 0.103
_exptl_absorpt_correction_type none
_exptl_crystal_colour red
_exptl_crystal_density_diffrn 1.412
_exptl_crystal_density_method 'not measured'
_exptl_crystal_description plate
_exptl_crystal_size_max 0.64
_exptl_crystal_size_mid 0.44
_exptl_crystal_size_min 0.16
_refine_diff_density_max 0.468
_refine_diff_density_min -0.253
_refine_ls_extinction_coef 0.0070(16)
_refine_ls_extinction_method SHELXL97
_refine_ls_goodness_of_fit_ref 0.998
_refine_ls_hydrogen_treatment constr
_refine_ls_matrix_type full
_refine_ls_number_parameters 302
_refine_ls_number_reflns 2806
_refine_ls_number_restraints 0
_refine_ls_restrained_S_all 0.998
_refine_ls_R_factor_all 0.083
_refine_ls_R_factor_gt 0.050
_refine_ls_shift/su_max 0.002
_refine_ls_shift/su_mean 0.000
_refine_ls_structure_factor_coef Fsqd
_refine_ls_weighting_details 'w = 1/[\s^2^(Fo^2^)+(0.0610P)^2^+0.9105P] where P = (Fo^2^+2Fc^2^)/3'
_refine_ls_weighting_scheme calc
_refine_ls_wR_factor_ref 0.148
_reflns_number_gt 2806
_reflns_number_total 4562
_reflns_threshold_expression I>2\s(I)
_cod_data_source_file de1090.cif
_cod_data_source_block 8nbd
_cod_depositor_comments
;
The following automatic conversions were performed:

'_refine_ls_weighting_scheme' value 'calc w =
1/[\s^2^(Fo^2^)+(0.0610P)^2^+0.9105P] where P = (Fo^2^+2Fc^2^)/3' was
changed to 'calc'. New tag '_refine_ls_weighting_details' was
created. The value of the new tag was set to 'w =
1/[\s^2^(Fo^2^)+(0.0610P)^2^+0.9105P] where P = (Fo^2^+2Fc^2^)/3'.

Automatic conversion script
Id: cif_fix_values 3143 2015-03-26 13:38:13Z robertas 
;
_cod_original_cell_volume 1300.3(5)
_cod_database_code 2008144
_cod_database_fobs_code 2008144

loop_
_symmetry_equiv_pos_as_xyz
'x, y, z'
'-x, -y, -z'

loop_
_atom_site_label
_atom_site_fract_x
_atom_site_fract_y
_atom_site_fract_z
_atom_site_U_iso_or_equiv
_atom_site_adp_type
_atom_site_calc_flag
_atom_site_refinement_flags
_atom_site_occupancy
_atom_site_disorder_assembly
_atom_site_disorder_group
_atom_site_type_symbol
N1 0.0353(3) 0.45340(16) 0.23988(15) 0.0451(5) Uani d . 1 . . N
N4 0.3848(3) 0.33284(18) 0.58640(16) 0.0466(6) Uani d . 1 . . N
O2 0.4415(3) 0.24516(16) 0.59472(15) 0.0636(6) Uani d . 1 . . O
O1 0.1731(3) 0.15631(13) 0.33290(14) 0.0541(5) Uani d . 1 . . O
O3 0.4055(3) 0.39841(16) 0.65001(14) 0.0625(6) Uani d . 1 . . O
N2 0.1159(3) 0.23693(17) 0.28238(16) 0.0499(6) Uani d . 1 . . N
N3 0.2529(3) 0.18649(16) 0.42228(16) 0.0481(6) Uani d . 1 . . N
N5 0.1234(3) 0.82255(18) 0.41805(16) 0.0482(6) Uani d . 1 . . N
N8 0.4574(3) 0.99222(16) 0.76864(15) 0.0464(6) Uani d . 1 . . N
O6 0.1064(3) 0.87900(17) 0.35501(14) 0.0648(6) Uani d . 1 . . O
O4 0.3296(3) 0.68111(13) 0.67148(14) 0.0546(5) Uani d . 1 . . O
N6 0.2528(3) 0.69888(16) 0.58209(16) 0.0482(6) Uani d . 1 . . N
O5 0.0647(3) 0.73358(16) 0.40940(15) 0.0653(6) Uani d . 1 . . O
N7 0.3833(4) 0.76918(17) 0.72346(17) 0.0509(6) Uani d . 1 . . N
C1 0.1186(4) 0.42332(18) 0.32166(17) 0.0385(6) Uiso d . 1 . . C
C2 0.1697(4) 0.4898(2) 0.39794(18) 0.0439(6) Uiso d . 1 . . C
H2 0.1472 0.5586 0.3922 0.053 Uiso calc R 1 . . H
C3 0.2531(4) 0.4580(2) 0.48245(18) 0.0421(6) Uiso d . 1 . . C
H3 0.2827 0.5068 0.5304 0.051 Uiso calc R 1 . . H
C4 0.2939(4) 0.35973(18) 0.49889(17) 0.0393(6) Uiso d . 1 . . C
C5 0.2427(4) 0.28593(18) 0.42563(17) 0.0380(6) Uiso d . 1 . . C
C6 0.1571(4) 0.31727(19) 0.33803(17) 0.0399(6) Uiso d . 1 . . C
C7 0.0225(5) 0.3886(2) 0.15541(19) 0.0551(8) Uani d . 1 . . C
H7A -0.0625 0.4210 0.1076 0.066 Uiso calc R 1 . . H
H7B -0.0420 0.3248 0.1642 0.066 Uiso calc R 1 . . H
C8 0.2281(5) 0.3669(3) 0.1243(2) 0.0642(9) Uani d . 1 . . C
H8A 0.2066 0.3510 0.0591 0.077 Uiso calc R 1 . . H
H8B 0.2827 0.3071 0.1528 0.077 Uiso calc R 1 . . H
C9 0.3883(5) 0.4534(3) 0.1458(2) 0.0670(9) Uani d . 1 . . C
H9A 0.3992 0.4734 0.2102 0.080 Uiso calc R 1 . . H
H9B 0.5177 0.4259 0.1351 0.080 Uiso calc R 1 . . H
C10 0.3554(6) 0.5467(3) 0.0946(3) 0.0755(10) Uani d . 1 . . C
H10A 0.3483 0.5266 0.0304 0.091 Uiso calc R 1 . . H
H10B 0.4744 0.5898 0.1112 0.091 Uiso calc R 1 . . H
C11 0.1729(5) 0.6104(3) 0.1063(2) 0.0661(9) Uani d . 1 . . C
H11A 0.0557 0.5774 0.0702 0.079 Uiso calc R 1 . . H
H11B 0.1916 0.6751 0.0812 0.079 Uiso calc R 1 . . H
C12 0.1256(5) 0.6308(2) 0.2026(2) 0.0553(8) Uani d . 1 . . C
H12A 0.2501 0.6274 0.2444 0.066 Uiso calc R 1 . . H
H12B 0.0758 0.6992 0.2086 0.066 Uiso calc R 1 . . H
C13 -0.0278(4) 0.5588(2) 0.2307(2) 0.0520(7) Uani d . 1 . . C
H13A -0.0638 0.5851 0.2885 0.062 Uiso calc R 1 . . H
H13B -0.1488 0.5590 0.1863 0.062 Uiso calc R 1 . . H
C14 0.2124(4) 0.86164(19) 0.50631(17) 0.0414(6) Uiso d . 1 . . C
C15 0.2534(4) 0.9629(2) 0.52389(18) 0.0439(6) Uiso d . 1 . . C
H15 0.2270 1.0050 0.4761 0.053 Uiso calc R 1 . . H
C16 0.3324(4) 1.0065(2) 0.60924(18) 0.0458(6) Uiso d . 1 . . C
H16 0.3550 1.0761 0.6157 0.055 Uiso calc R 1 . . H
C17 0.3792(4) 0.95069(19) 0.68548(17) 0.0408(6) Uiso d . 1 . . C
C18 0.3428(4) 0.84201(19) 0.66789(17) 0.0397(6) Uiso d . 1 . . C
C19 0.2609(4) 0.79815(18) 0.57943(17) 0.0388(6) Uiso d . 1 . . C
C20 0.5200(4) 1.0994(2) 0.7790(2) 0.0540(7) Uani d . 1 . . C
H20A 0.5616 1.1178 0.7222 0.065 Uiso calc R 1 . . H
H20B 0.6374 1.1069 0.8254 0.065 Uiso calc R 1 . . H
C21 0.3623(5) 1.1741(2) 0.8040(2) 0.0550(7) Uani d . 1 . . C
H21A 0.2407 1.1632 0.7603 0.066 Uiso calc R 1 . . H
H21B 0.4119 1.2421 0.7985 0.066 Uiso calc R 1 . . H
C22 0.3062(5) 1.1675(3) 0.8998(2) 0.0670(9) Uani d . 1 . . C
H22A 0.4205 1.1402 0.9378 0.080 Uiso calc R 1 . . H
H22B 0.2860 1.2357 0.9244 0.080 Uiso calc R 1 . . H
C23 0.1197(6) 1.1040(3) 0.9079(2) 0.0730(10) Uani d . 1 . . C
H23A 0.1208 1.0925 0.9717 0.088 Uiso calc R 1 . . H
H23B 0.0018 1.1441 0.8894 0.088 Uiso calc R 1 . . H
C24 0.0914(5) 1.0023(3) 0.8548(2) 0.0616(8) Uani d . 1 . . C
H24A 0.0875 1.0136 0.7908 0.074 Uiso calc R 1 . . H
H24B -0.0397 0.9750 0.8624 0.074 Uiso calc R 1 . . H
C25 0.2478(5) 0.9224(2) 0.8788(2) 0.0597(8) Uani d . 1 . . C
H25A 0.1958 0.8580 0.8496 0.072 Uiso calc R 1 . . H
H25B 0.2625 0.9162 0.9440 0.072 Uiso calc R 1 . . H
C26 0.4577(5) 0.9403(2) 0.8527(2) 0.0567(8) Uani d . 1 . . C
H26A 0.5382 0.9800 0.9021 0.068 Uiso calc R 1 . . H
H26B 0.5226 0.8754 0.8460 0.068 Uiso calc R 1 . . H

loop_
_atom_site_aniso_label
_atom_site_aniso_U_11
_atom_site_aniso_U_22
_atom_site_aniso_U_33
_atom_site_aniso_U_12
_atom_site_aniso_U_13
_atom_site_aniso_U_23
N1 0.0405(12) 0.0460(13) 0.0496(13) 0.0055(10) 0.0093(10) 0.0031(10)
N4 0.0414(13) 0.0508(14) 0.0493(14) -0.0008(10) 0.0114(10) 0.0056(11)
O2 0.0697(15) 0.0545(13) 0.0677(14) 0.0153(11) 0.0062(11) 0.0183(10)
O1 0.0551(12) 0.0356(10) 0.0707(14) 0.0000(9) 0.0097(10) -0.0038(9)
O3 0.0696(15) 0.0682(14) 0.0477(12) -0.0003(11) 0.0038(10) -0.0023(11)
N2 0.0460(13) 0.0430(13) 0.0597(15) -0.0025(10) 0.0076(11) -0.0030(11)
N3 0.0455(13) 0.0392(12) 0.0599(15) 0.0005(10) 0.0092(11) 0.0013(10)
N5 0.0439(13) 0.0508(14) 0.0510(14) 0.0039(11) 0.0129(11) -0.0020(11)
N8 0.0409(13) 0.0457(13) 0.0525(14) -0.0022(10) 0.0084(10) -0.0010(10)
O6 0.0775(16) 0.0667(14) 0.0494(12) 0.0026(11) 0.0047(11) 0.0069(11)
O4 0.0567(12) 0.0384(10) 0.0693(14) 0.0037(9) 0.0082(10) 0.0096(9)
N6 0.0462(13) 0.0378(12) 0.0616(15) 0.0028(10) 0.0114(11) 0.0024(10)
O5 0.0759(15) 0.0522(13) 0.0654(14) -0.0150(11) 0.0100(11) -0.0123(10)
N7 0.0475(14) 0.0436(13) 0.0625(15) 0.0051(10) 0.0092(11) 0.0064(11)
C7 0.0559(18) 0.0597(18) 0.0456(16) 0.0007(14) -0.0051(14) -0.0006(14)
C8 0.076(2) 0.071(2) 0.0440(17) 0.0223(17) 0.0084(15) -0.0043(15)
C9 0.0505(19) 0.092(3) 0.059(2) 0.0186(17) 0.0124(15) -0.0004(18)
C10 0.076(2) 0.081(2) 0.075(2) 0.0038(19) 0.0299(19) 0.0052(19)
C11 0.079(2) 0.067(2) 0.0548(19) 0.0098(17) 0.0161(17) 0.0119(16)
C12 0.0640(19) 0.0500(17) 0.0535(18) 0.0147(14) 0.0104(14) 0.0085(13)
C13 0.0486(17) 0.0591(17) 0.0497(17) 0.0195(14) 0.0089(13) 0.0081(13)
C20 0.0475(17) 0.0529(17) 0.0595(18) -0.0138(13) 0.0067(14) -0.0082(14)
C21 0.0620(19) 0.0469(16) 0.0546(18) -0.0048(14) 0.0075(14) -0.0061(13)
C22 0.077(2) 0.065(2) 0.058(2) 0.0075(17) 0.0120(17) -0.0090(16)
C23 0.070(2) 0.083(2) 0.072(2) 0.0156(19) 0.0279(18) 0.0100(19)
C24 0.0483(18) 0.081(2) 0.0581(19) -0.0036(16) 0.0122(14) 0.0127(16)
C25 0.069(2) 0.0621(19) 0.0486(17) -0.0050(16) 0.0080(15) 0.0072(14)
C26 0.0557(18) 0.0588(18) 0.0505(17) 0.0038(14) -0.0087(14) -0.0004(14)

loop_
_atom_type_symbol
_atom_type_description
_atom_type_scat_dispersion_real
_atom_type_scat_dispersion_imag
_atom_type_scat_source
C C 0.0033 0.0016 'International Tables Vol C Tables 4.2.6.8 and 6.1.1.4'
H H 0.0000 0.0000 'International Tables Vol C Tables 4.2.6.8 and 6.1.1.4'
N N 0.0061 0.0033 'International Tables Vol C Tables 4.2.6.8 and 6.1.1.4'
O O 0.0106 0.0060 'International Tables Vol C Tables 4.2.6.8 and 6.1.1.4'

loop_
_geom_angle_atom_site_label_1
_geom_angle_atom_site_label_2
_geom_angle_atom_site_label_3
_geom_angle
_geom_angle_publ_flag
C1 N1 C7 123.2(2) y
C1 N1 C13 120.0(2) y
C7 N1 C13 116.5(2) y
O2 N4 O3 123.0(2) ?
O2 N4 C4 118.2(2) ?
O3 N4 C4 118.8(2) ?
N2 O1 N3 112.26(18) ?
C6 N2 O1 105.4(2) ?
C5 N3 O1 104.1(2) ?
O6 N5 O5 123.3(2) ?
O6 N5 C14 118.9(2) ?
O5 N5 C14 117.8(2) ?
C17 N8 C26 123.4(2) y
C17 N8 C20 119.5(2) y
C26 N8 C20 116.5(2) y
N7 O4 N6 112.27(18) ?
C19 N6 O4 104.5(2) ?
C18 N7 O4 105.2(2) ?
N1 C1 C2 123.3(2) ?
N1 C1 C6 122.5(2) ?
C2 C1 C6 114.3(2) ?
C1 C2 C3 122.9(2) ?
C4 C3 C2 123.8(2) ?
C3 C4 C5 117.4(2) ?
C3 C4 N4 120.9(2) ?
C5 C4 N4 121.7(2) ?
N3 C5 C4 131.1(2) ?
N3 C5 C6 109.3(2) ?
C4 C5 C6 119.6(2) ?
N2 C6 C5 108.9(2) ?
N2 C6 C1 129.0(2) ?
C5 C6 C1 122.0(2) ?
N1 C7 C8 113.8(2) ?
C7 C8 C9 115.8(3) ?
C10 C9 C8 118.0(3) ?
C9 C10 C11 118.9(3) ?
C10 C11 C12 117.0(3) ?
C13 C12 C11 115.0(3) ?
N1 C13 C12 116.4(2) ?
C15 C14 C19 117.2(2) ?
C15 C14 N5 120.8(2) ?
C19 C14 N5 122.0(2) ?
C14 C15 C16 123.8(3) ?
C15 C16 C17 123.1(3) ?
N8 C17 C16 123.6(2) ?
N8 C17 C18 122.2(2) ?
C16 C17 C18 114.2(2) ?
N7 C18 C19 109.0(2) ?
N7 C18 C17 128.9(2) ?
C19 C18 C17 122.0(2) ?
N6 C19 C14 131.2(2) ?
N6 C19 C18 109.1(2) ?
C14 C19 C18 119.7(2) ?
N8 C20 C21 116.1(2) ?
C20 C21 C22 115.1(3) ?
C23 C22 C21 116.6(3) ?
C24 C23 C22 118.3(3) ?
C23 C24 C25 117.4(3) ?
C24 C25 C26 116.7(3) ?
N8 C26 C25 114.3(2) ?

loop_
_geom_bond_atom_site_label_1
_geom_bond_atom_site_label_2
_geom_bond_site_symmetry_2
_geom_bond_distance
_geom_bond_publ_flag
N1 C1 . 1.350(3) y
N1 C7 . 1.467(3) ?
N1 C13 . 1.470(3) ?
N4 O2 . 1.231(3) ?
N4 O3 . 1.234(3) ?
N4 C4 . 1.425(3) y
O1 N2 . 1.370(3) ?
O1 N3 . 1.393(3) ?
N2 C6 . 1.308(3) ?
N3 C5 . 1.316(3) ?
N5 O6 . 1.229(3) ?
N5 O5 . 1.232(3) ?
N5 C14 . 1.426(3) y
N8 C17 . 1.354(3) y
N8 C26 . 1.465(4) ?
N8 C20 . 1.469(3) ?
O4 N7 . 1.373(3) ?
O4 N6 . 1.391(3) ?
N6 C19 . 1.318(3) ?
N7 C18 . 1.315(3) ?
C1 C2 . 1.392(4) ?
C1 C6 . 1.458(3) ?
C2 C3 . 1.394(4) ?
C3 C4 . 1.361(3) ?
C4 C5 . 1.419(3) ?
C5 C6 . 1.435(3) ?
C7 C8 . 1.534(4) ?
C8 C9 . 1.550(5) ?
C9 C10 . 1.493(5) ?
C10 C11 . 1.512(5) ?
C11 C12 . 1.517(4) ?
C12 C13 . 1.514(4) ?
C14 C15 . 1.367(4) ?
C14 C19 . 1.420(3) ?
C15 C16 . 1.392(4) ?
C16 C17 . 1.393(4) ?
C17 C18 . 1.458(3) ?
C18 C19 . 1.436(4) ?
C20 C21 . 1.518(4) ?
C21 C22 . 1.531(4) ?
C22 C23 . 1.523(5) ?
C23 C24 . 1.513(5) ?
C24 C25 . 1.516(4) ?
C25 C26 . 1.529(4) ?

loop_
_cod_related_entry_id
_cod_related_entry_database
_cod_related_entry_code
1 ChemSpider 24729650
